data_1556578
loop_
_publ_author_name
'Broadhurst, Edward T.'
'Xu, Hongyi'
'Clabbers, Max T. B.'
'Lightowler, Molly'
'Nudelman, Fabio'
'Zou, Xiaodong'
'Parsons, Simon'

_publ_section_title
;
 Polymorph evolution during crystal growth studied by 3D electron
 diffraction
;
_journal_issue 1
_journal_name_full IUCrJ
_journal_page_first 5
_journal_page_last 9
_journal_paper_doi 10.1107/S2052252519016105
_journal_volume 7
_journal_year 2020
_chemical_formula_moiety C2H5NO2
_chemical_formula_sum 'C2 H5 N O2'
_chemical_formula_weight 75.07
_chemical_name_common beta-glycine
_space_group_crystal_system monoclinic
_space_group_IT_number 4
_space_group_name_Hall 'P 2yb'
_space_group_name_H-M_alt 'P 1 21 1'
_atom_sites_solution_hydrogens difmap
_atom_sites_solution_primary 'Dual space'
_audit_creation_method SHELXL-2018/3
_cell_angle_alpha 90
_cell_angle_beta 112.86(3)
_cell_angle_gamma 90
_cell_formula_units_Z 2
_cell_length_a 5.3110(11)
_cell_length_b 6.4540(13)
_cell_length_c 5.6940(11)
_cell_measurement_temperature 103(2)
_cell_volume 179.84(7)
_computing_cell_refinement REDp
_computing_data_reduction XDS
_computing_structure_refinement 'SHELXL-2018/3 (Sheldrick, 2018)'
_computing_structure_solution 'SHELXT 2018/2 (Sheldrick, 2018)'
_diffrn_ambient_temperature 103(2)
_diffrn_measured_fraction_theta_full 0.955
_diffrn_measured_fraction_theta_max 0.959
_diffrn_measurement_method 'Phi scan'
_diffrn_radiation_type electrons
_diffrn_radiation_wavelength 0.02508
_diffrn_reflns_av_R_equivalents 0.2086
_diffrn_reflns_av_unetI/netI 0.1954
_diffrn_reflns_Laue_measured_fraction_full 0.955
_diffrn_reflns_Laue_measured_fraction_max 0.959
_diffrn_reflns_limit_h_max 7
_diffrn_reflns_limit_h_min -7
_diffrn_reflns_limit_k_max 8
_diffrn_reflns_limit_k_min -8
_diffrn_reflns_limit_l_max 7
_diffrn_reflns_limit_l_min -7
_diffrn_reflns_number 2516
_diffrn_reflns_point_group_measured_fraction_full 0.968
_diffrn_reflns_point_group_measured_fraction_max 0.961
_diffrn_reflns_theta_full 0.862
_diffrn_reflns_theta_max 0.957
_diffrn_reflns_theta_min 0.137
_diffrn_source
;? 
JEOL JEM-2100 LaB6 transmission electron microscope
;
_exptl_absorpt_coefficient_mu 0.000
_exptl_crystal_colour colourless
_exptl_crystal_density_diffrn 1.386
_exptl_crystal_description shard
_exptl_crystal_F_000 27
_refine_diff_density_max 0.215
_refine_diff_density_min -0.293
_refine_diff_density_rms 0.080
_refine_ls_abs_structure_details
;
 All f" are zero, so absolute structure could not be determined
;
_refine_ls_extinction_method none
_refine_ls_goodness_of_fit_ref 1.180
_refine_ls_hydrogen_treatment idealised+riding
_refine_ls_matrix_type full
_refine_ls_number_parameters 54
_refine_ls_number_reflns 859
_refine_ls_number_restraints 1
_refine_ls_restrained_S_all 1.179
_refine_ls_R_factor_all 0.1379
_refine_ls_R_factor_gt 0.1276
_refine_ls_shift/su_max 0.000
_refine_ls_shift/su_mean 0.000
_refine_ls_structure_factor_coef Fsqd
_refine_ls_weighting_details 'w=1/[\s^2^(Fo^2^)+(0.1642P)^2^] where P=(Fo^2^+2Fc^2^)/3'
_refine_ls_weighting_scheme calc
_refine_ls_wR_factor_gt 0.2894
_refine_ls_wR_factor_ref 0.2964
_reflns_Friedel_coverage 0.843
_reflns_Friedel_fraction_full 0.983
_reflns_Friedel_fraction_max 0.963
_reflns_number_gt 745
_reflns_number_total 859
_reflns_threshold_expression 'I > 2\s(I)'
_cod_data_source_file yc5021.cif
_cod_data_source_block beta
_cod_depositor_comments 'Adding full bibliography for 1556577--1556579.cif.'
_cod_original_sg_symbol_H-M 'P 21'
_cod_database_code 1556578
_shelx_shelxl_version_number 2018/3
_shelx_space_group_comment
;
The symmetry employed for this shelxl refinement is uniquely defined
by the following loop, which should always be used as a source of
symmetry information in preference to the above space-group names.
They are only intended as comments.
;

loop_
_space_group_symop_operation_xyz
'x, y, z'
'-x, y+1/2, -z'

loop_
_atom_site_label
_atom_site_type_symbol
_atom_site_fract_x
_atom_site_fract_y
_atom_site_fract_z
_atom_site_U_iso_or_equiv
_atom_site_adp_type
_atom_site_occupancy
_atom_site_site_symmetry_order
_atom_site_calc_flag
_atom_site_refinement_flags_posn
N1 N -0.1483(10) 0.4346(8) 0.2359(11) 0.0101(13) Uani 1 1 d .
H1 H -0.155(3) 0.468(3) 0.032(4) 0.010(6) Uiso 1 1 calc R
H2 H -0.169(3) 0.257(3) 0.260(5) 0.020(7) Uiso 1 1 calc R
H3 H 0.059(4) 0.492(3) 0.388(4) 0.052(15) Uiso 1 1 calc R
C1 C -0.3846(12) 0.5482(9) 0.2721(13) 0.0124(14) Uani 1 1 d .
H4 H -0.594(7) 0.474(3) 0.135(4) 0.066(19) Uiso 1 1 calc R
H5 H -0.3840(12) 0.724(5) 0.213(2) 0.021(8) Uiso 1 1 calc R
C2 C -0.3642(12) 0.5367(8) 0.5596(14) 0.0099(14) Uani 1 1 d .
O1 O -0.1195(10) 0.5095(9) 0.7419(9) 0.0126(13) Uani 1 1 d .
O2 O -0.5910(9) 0.5644(8) 0.5990(11) 0.0127(12) Uani 1 1 d .

loop_
_atom_site_aniso_label
_atom_site_aniso_U_11
_atom_site_aniso_U_22
_atom_site_aniso_U_33
_atom_site_aniso_U_23
_atom_site_aniso_U_13
_atom_site_aniso_U_12
N1 0.009(2) 0.011(2) 0.013(3) -0.004(2) 0.007(2) -0.002(2)
C1 0.011(3) 0.012(3) 0.016(3) 0.002(3) 0.007(3) 0.001(3)
C2 0.010(3) 0.012(3) 0.013(3) 0.000(3) 0.009(3) 0.000(2)
O1 0.004(2) 0.025(3) 0.010(3) 0.003(2) 0.004(2) 0.0002(17)
O2 0.006(2) 0.015(2) 0.020(3) -0.005(2) 0.008(2) -0.0014(17)

loop_
_atom_type_symbol
_atom_type_description
_atom_type_scat_dispersion_real
_atom_type_scat_dispersion_imag
_atom_type_scat_source
C C 0.0000 0.0000 'International Tables Vol C Tables 4.2.6.8 and 6.1.1.4'
H H 0.0000 0.0000 'International Tables Vol C Tables 4.2.6.8 and 6.1.1.4'
N N 0.0000 0.0000 'International Tables Vol C Tables 4.2.6.8 and 6.1.1.4'
O O 0.0000 0.0000 'International Tables Vol C Tables 4.2.6.8 and 6.1.1.4'

loop_
_geom_angle_atom_site_label_1
_geom_angle_atom_site_label_2
_geom_angle_atom_site_label_3
_geom_angle
N1 C1 C2 112.4(5)
O2 C2 O1 124.6(6)
O2 C2 C1 117.7(6)
O1 C2 C1 117.7(4)

loop_
_geom_bond_atom_site_label_1
_geom_bond_atom_site_label_2
_geom_bond_distance
N1 C1 1.535(6)
C1 C2 1.600(9)
C2 O2 1.320(6)
C2 O1 1.323(8)
